data_1558085
loop_
_publ_author_name
'Chen, Xin-Ran'
'Zhang, Shuo-Qing'
'Meyer, Tjark H.'
'Yang, Chun-Hui'
'Zhang, Qin-Hao'
'Liu, Ji-Ren'
'Xu, Hua-Jian'
'Cao, Fa-He'
'Ackermann, Lutz'
'Hong, Xin'

_publ_section_title
;
 Carboxylate breaks the arene C--H bond via a hydrogen-atom-transfer
 mechanism in electrochemical cobalt catalysis
;
_journal_issue 22
_journal_name_full 'Chemical Science'
_journal_page_first 5790
_journal_page_last 5796
_journal_paper_doi 10.1039/D0SC01898H
_journal_volume 11
_journal_year 2020
_chemical_formula_moiety '2(C22 H23 Co N2 O6), C H2 Cl2'
_chemical_formula_sum 'C45 H48 Cl2 Co2 N4 O12'
_chemical_formula_weight 1025.63
_space_group_crystal_system monoclinic
_space_group_IT_number 15
_space_group_name_Hall '-C 2yc'
_space_group_name_H-M_alt 'C 1 2/c 1'
_atom_sites_solution_hydrogens geom
_atom_sites_solution_primary dual
_audit_creation_date 2019-11-29
_audit_creation_method
;
Olex2 1.2
(compiled 2018.05.29 svn.r3508 for OlexSys, GUI svn.r5506)
;
_audit_update_record
;
2019-12-02 deposited with the CCDC.	2020-05-19 downloaded from the CCDC.
;
_cell_angle_alpha 90
_cell_angle_beta 98.22(4)
_cell_angle_gamma 90
_cell_formula_units_Z 4
_cell_length_a 18.880(14)
_cell_length_b 7.915(8)
_cell_length_c 30.41(6)
_cell_measurement_reflns_used 9883
_cell_measurement_temperature 170(2)
_cell_measurement_theta_max 26.96
_cell_measurement_theta_min 2.38
_cell_volume 4498(11)
_computing_cell_refinement 'SAINT V8.38A (?, 2016)'
_computing_data_reduction 'SAINT V8.38A (?, 2016)'
_computing_molecular_graphics 'Olex2 (Dolomanov et al., 2009)'
_computing_publication_material 'Olex2 (Dolomanov et al., 2009)'
_computing_structure_refinement 'ShelXL (Sheldrick, 2015)'
_computing_structure_solution 'ShelXT (Sheldrick, 2015)'
_diffrn_ambient_temperature 170.0
_diffrn_measured_fraction_theta_full 0.994
_diffrn_measured_fraction_theta_max 0.986
_diffrn_measurement_device_type 'Bruker APEX-II CCD'
_diffrn_measurement_method '\f and \w scans'
_diffrn_radiation_type MoK\a
_diffrn_radiation_wavelength 0.71073
_diffrn_reflns_av_R_equivalents 0.0762
_diffrn_reflns_av_unetI/netI 0.0503
_diffrn_reflns_Laue_measured_fraction_full 0.994
_diffrn_reflns_Laue_measured_fraction_max 0.986
_diffrn_reflns_limit_h_max 22
_diffrn_reflns_limit_h_min -24
_diffrn_reflns_limit_k_max 10
_diffrn_reflns_limit_k_min -10
_diffrn_reflns_limit_l_max 38
_diffrn_reflns_limit_l_min -38
_diffrn_reflns_number 35513
_diffrn_reflns_point_group_measured_fraction_full 0.994
_diffrn_reflns_point_group_measured_fraction_max 0.986
_diffrn_reflns_theta_full 25.242
_diffrn_reflns_theta_max 27.121
_diffrn_reflns_theta_min 2.396
_diffrn_standards_number 0
_exptl_absorpt_coefficient_mu 0.924
_exptl_absorpt_correction_T_max 0.7455
_exptl_absorpt_correction_T_min 0.6122
_exptl_absorpt_correction_type multi-scan
_exptl_absorpt_process_details
;
SADABS-2016/2 (Bruker,2016/2) was used for absorption correction.
wR2(int) was 0.1241 before and 0.0739 after correction.
The Ratio of minimum to maximum transmission is 0.8212.
The \l/2 correction factor is Not present.
;
_exptl_crystal_colour green
_exptl_crystal_colour_primary green
_exptl_crystal_density_diffrn 1.515
_exptl_crystal_description plate
_exptl_crystal_F_000 2120
_exptl_crystal_size_max 0.19
_exptl_crystal_size_mid 0.18
_exptl_crystal_size_min 0.06
_refine_diff_density_max 1.494
_refine_diff_density_min -1.216
_refine_diff_density_rms 0.152
_refine_ls_extinction_method none
_refine_ls_goodness_of_fit_ref 1.279
_refine_ls_hydrogen_treatment constr
_refine_ls_matrix_type full
_refine_ls_number_parameters 298
_refine_ls_number_reflns 4907
_refine_ls_number_restraints 0
_refine_ls_restrained_S_all 1.279
_refine_ls_R_factor_all 0.1265
_refine_ls_R_factor_gt 0.1113
_refine_ls_shift/su_max 0.000
_refine_ls_shift/su_mean 0.000
_refine_ls_structure_factor_coef Fsqd
_refine_ls_weighting_details 'w=1/[\s^2^(Fo^2^)+134.7771P] where P=(Fo^2^+2Fc^2^)/3'
_refine_ls_weighting_scheme calc
_refine_ls_wR_factor_gt 0.2499
_refine_ls_wR_factor_ref 0.2562
_reflns_Friedel_coverage 0.000
_reflns_number_gt 4089
_reflns_number_total 4907
_reflns_threshold_expression 'I > 2\s(I)'
_cod_data_source_file d0sc01898h2.cif
_cod_data_source_block 191128_cxr_191128_0m
_cod_depositor_comments
;Adding full bibliography for 1558085.cif.

 Adding full bibliography for 1558085.cif.
;
_cod_database_code 1558085
_shelx_shelxl_version_number 2016/6
_shelx_space_group_comment
;
The symmetry employed for this shelxl refinement is uniquely defined
by the following loop, which should always be used as a source of
symmetry information in preference to the above space-group names.
They are only intended as comments.
;
_shelx_estimated_absorpt_t_max 0.947
_shelx_estimated_absorpt_t_min 0.844
_olex2_refinement_description
;
1. Fixed Uiso
 At 1.2 times of:
  All C(H) groups, All C(H,H) groups
 At 1.5 times of:
  All C(H,H,H) groups
2. Others
 Fixed Sof: H23A(0.5) H23B(0.5)
3.a Secondary CH2 refined with riding coordinates:
 C23(H23A,H23B)
3.b Aromatic/amide H refined with riding coordinates:
 C1(H1), C2(H2), C3(H3), C4(H4), C8(H8), C9(H9), C10(H10), C11(H11), C12(H12),
 C15(H15), C20(H20)
3.c Idealised Me refined as rotating group:
 C13(H13A,H13B,H13C), C17(H17A,H17B,H17C), C18(H18A,H18B,H18C), C22(H22A,H22B,
 H22C)
;
_olex2_submission_special_instructions 'No special instructions were received'

loop_
_space_group_symop_operation_xyz
'x, y, z'
'-x, y, -z+1/2'
'x+1/2, y+1/2, z'
'-x+1/2, y+1/2, -z+1/2'
'-x, -y, -z'
'x, -y, z-1/2'
'-x+1/2, -y+1/2, -z'
'x+1/2, -y+1/2, z-1/2'

loop_
_atom_site_label
_atom_site_type_symbol
_atom_site_fract_x
_atom_site_fract_y
_atom_site_fract_z
_atom_site_U_iso_or_equiv
_atom_site_adp_type
_atom_site_occupancy
_atom_site_site_symmetry_order
_atom_site_calc_flag
_atom_site_refinement_flags_posn
_atom_site_refinement_flags_adp
_atom_site_refinement_flags_occupancy
_atom_site_disorder_assembly
_atom_site_disorder_group
Co1 Co 0.45675(6) 0.48612(13) 0.36633(4) 0.0243(3) Uani 1 1 d . . . . .
O1 O 0.4585(3) 0.5573(7) 0.30694(18) 0.0293(13) Uani 1 1 d . . . . .
O2 O 0.2465(3) 0.4483(8) 0.3638(2) 0.0378(15) Uani 1 1 d . . . . .
O3 O 0.4634(3) 0.4253(7) 0.42690(18) 0.0285(12) Uani 1 1 d . . . . .
O4 O 0.4214(3) 0.2745(7) 0.34318(19) 0.0300(13) Uani 1 1 d . . . . .
O5 O 0.5484(3) 0.3964(7) 0.36537(19) 0.0298(13) Uani 1 1 d . . . . .
O6 O 0.4885(3) 0.7056(7) 0.38589(19) 0.0287(12) Uani 1 1 d . . . . .
N1 N 0.3928(4) 0.6056(8) 0.2876(2) 0.0271(14) Uani 1 1 d . . . . .
N2 N 0.3569(3) 0.5621(8) 0.3565(2) 0.0226(13) Uani 1 1 d . . . . .
C1 C 0.3848(5) 0.6599(11) 0.2446(3) 0.0327(19) Uani 1 1 d . . . . .
H1 H 0.424796 0.656606 0.228920 0.039 Uiso 1 1 calc R . . . .
C2 C 0.3217(5) 0.7180(12) 0.2239(3) 0.037(2) Uani 1 1 d . . . . .
H2 H 0.317413 0.762428 0.194571 0.044 Uiso 1 1 calc R . . . .
C3 C 0.2622(5) 0.7104(11) 0.2472(3) 0.0340(19) Uani 1 1 d . . . . .
H3 H 0.216645 0.746319 0.232912 0.041 Uiso 1 1 calc R . . . .
C4 C 0.2689(5) 0.6522(10) 0.2903(3) 0.0305(18) Uani 1 1 d . . . . .
H4 H 0.228229 0.646465 0.305355 0.037 Uiso 1 1 calc R . . . .
C5 C 0.3374(4) 0.6004(9) 0.3120(3) 0.0240(16) Uani 1 1 d . . . . .
C6 C 0.3020(5) 0.5133(11) 0.3800(3) 0.0315(18) Uani 1 1 d . . . . .
C7 C 0.3145(5) 0.5556(10) 0.4293(3) 0.0293(18) Uani 1 1 d . . . . .
C8 C 0.3587(4) 0.6874(11) 0.4468(3) 0.0305(18) Uani 1 1 d . . . . .
H8 H 0.385570 0.748886 0.428015 0.037 Uiso 1 1 calc R . . . .
C9 C 0.3635(5) 0.7294(14) 0.4913(3) 0.042(2) Uani 1 1 d . . . . .
H9 H 0.393364 0.820225 0.502947 0.051 Uiso 1 1 calc R . . . .
C10 C 0.3253(7) 0.6396(16) 0.5188(3) 0.056(3) Uani 1 1 d . . . . .
H10 H 0.329436 0.667741 0.549454 0.068 Uiso 1 1 calc R . . . .
C11 C 0.2807(6) 0.5086(14) 0.5020(3) 0.050(3) Uani 1 1 d . . . . .
H11 H 0.254151 0.447486 0.521059 0.060 Uiso 1 1 calc R . . . .
C12 C 0.2749(5) 0.4668(12) 0.4571(3) 0.039(2) Uani 1 1 d . . . . .
H12 H 0.243997 0.377906 0.445486 0.046 Uiso 1 1 calc R . . . .
C13 C 0.4425(5) 0.2712(12) 0.4904(3) 0.0340(19) Uani 1 1 d . . . . .
H13A H 0.480837 0.344704 0.504607 0.051 Uiso 1 1 calc GR . . . .
H13B H 0.453573 0.153506 0.498697 0.051 Uiso 1 1 calc GR . . . .
H13C H 0.397142 0.303497 0.500235 0.051 Uiso 1 1 calc GR . . . .
C14 C 0.4361(4) 0.2896(10) 0.4405(3) 0.0252(16) Uani 1 1 d . . . . .
C15 C 0.4024(5) 0.1629(10) 0.4129(3) 0.0314(18) Uani 1 1 d . . . . .
H15 H 0.380108 0.073179 0.426509 0.038 Uiso 1 1 calc R . . . .
C16 C 0.3992(4) 0.1592(10) 0.3665(3) 0.0275(17) Uani 1 1 d . . . . .
C17 C 0.3692(5) 0.0055(11) 0.3408(3) 0.039(2) Uani 1 1 d . . . . .
H17A H 0.318776 0.025179 0.329010 0.059 Uiso 1 1 calc GR . . . .
H17B H 0.372961 -0.092879 0.360591 0.059 Uiso 1 1 calc GR . . . .
H17C H 0.396284 -0.015624 0.316187 0.059 Uiso 1 1 calc GR . . . .
C18 C 0.6726(5) 0.3916(12) 0.3626(3) 0.038(2) Uani 1 1 d . . . . .
H18A H 0.672197 0.276227 0.374284 0.057 Uiso 1 1 calc GR . . . .
H18B H 0.714067 0.452603 0.377964 0.057 Uiso 1 1 calc GR . . . .
H18C H 0.675522 0.387575 0.330699 0.057 Uiso 1 1 calc GR . . . .
C19 C 0.6043(4) 0.4820(11) 0.3701(2) 0.0266(16) Uani 1 1 d . . . . .
C20 C 0.6108(5) 0.6563(11) 0.3808(3) 0.0329(19) Uani 1 1 d . . . . .
H20 H 0.656761 0.707193 0.382987 0.040 Uiso 1 1 calc R . . . .
C21 C 0.5526(5) 0.7569(11) 0.3881(3) 0.0293(18) Uani 1 1 d . . . . .
C22 C 0.5649(5) 0.9421(10) 0.3989(3) 0.035(2) Uani 1 1 d . . . . .
H22A H 0.548675 1.009919 0.372346 0.053 Uiso 1 1 calc GR . . . .
H22B H 0.615970 0.962041 0.408392 0.053 Uiso 1 1 calc GR . . . .
H22C H 0.537841 0.974447 0.422767 0.053 Uiso 1 1 calc GR . . . .
Cl1 Cl 0.42863(18) 0.0922(5) 0.22559(11) 0.0733(10) Uani 1 1 d . . . . .
C23 C 0.500000 0.2185(17) 0.250000 0.040(3) Uani 1 2 d S T P . .
H23A H 0.483661 0.291963 0.272915 0.048 Uiso 0.5 1 calc R . . . .
H23B H 0.516340 0.291952 0.227083 0.048 Uiso 0.5 1 calc R . . . .

loop_
_atom_site_aniso_label
_atom_site_aniso_U_11
_atom_site_aniso_U_22
_atom_site_aniso_U_33
_atom_site_aniso_U_23
_atom_site_aniso_U_13
_atom_site_aniso_U_12
Co1 0.0293(6) 0.0150(5) 0.0293(5) -0.0005(4) 0.0072(4) -0.0006(4)
O1 0.032(3) 0.024(3) 0.032(3) 0.003(2) 0.005(2) 0.004(2)
O2 0.030(3) 0.043(4) 0.040(3) 0.001(3) 0.005(3) -0.014(3)
O3 0.030(3) 0.025(3) 0.031(3) -0.003(2) 0.005(2) 0.003(2)
O4 0.035(3) 0.020(3) 0.037(3) -0.002(2) 0.010(3) -0.004(2)
O5 0.028(3) 0.025(3) 0.037(3) 0.000(2) 0.010(2) 0.004(2)
O6 0.029(3) 0.020(3) 0.039(3) 0.001(2) 0.009(2) -0.002(2)
N1 0.031(4) 0.018(3) 0.034(4) -0.001(3) 0.009(3) 0.002(3)
N2 0.019(3) 0.015(3) 0.035(4) -0.004(2) 0.007(3) -0.001(2)
C1 0.032(5) 0.034(5) 0.034(4) 0.003(4) 0.012(4) 0.002(4)
C2 0.045(5) 0.035(5) 0.032(5) 0.003(4) 0.009(4) 0.003(4)
C3 0.033(5) 0.026(4) 0.042(5) -0.004(4) 0.002(4) 0.001(4)
C4 0.033(5) 0.022(4) 0.036(4) -0.004(3) 0.005(4) 0.005(3)
C5 0.018(4) 0.019(4) 0.037(4) -0.005(3) 0.010(3) -0.006(3)
C6 0.035(5) 0.023(4) 0.039(4) -0.002(3) 0.012(4) -0.005(4)
C7 0.033(4) 0.026(4) 0.030(4) 0.001(3) 0.009(3) 0.006(3)
C8 0.021(4) 0.037(5) 0.036(4) -0.004(4) 0.008(3) 0.002(3)
C9 0.038(5) 0.049(6) 0.040(5) -0.008(4) 0.010(4) 0.010(5)
C10 0.077(8) 0.064(7) 0.029(5) -0.003(5) 0.012(5) 0.012(7)
C11 0.066(7) 0.049(6) 0.038(5) 0.016(5) 0.022(5) 0.022(6)
C12 0.041(5) 0.034(5) 0.044(5) 0.009(4) 0.017(4) 0.005(4)
C13 0.024(4) 0.035(5) 0.043(5) 0.005(4) 0.004(4) 0.000(4)
C14 0.011(3) 0.021(4) 0.045(5) 0.002(3) 0.008(3) 0.002(3)
C15 0.033(5) 0.020(4) 0.044(5) 0.001(3) 0.012(4) -0.006(3)
C16 0.022(4) 0.019(4) 0.041(5) 0.000(3) 0.007(3) 0.001(3)
C17 0.053(6) 0.023(4) 0.042(5) -0.003(4) 0.004(4) -0.010(4)
C18 0.036(5) 0.041(5) 0.039(5) 0.000(4) 0.013(4) 0.005(4)
C19 0.026(4) 0.031(4) 0.023(4) 0.004(3) 0.005(3) -0.007(3)
C20 0.034(5) 0.035(5) 0.031(4) -0.002(4) 0.010(4) -0.002(4)
C21 0.037(5) 0.026(4) 0.025(4) 0.002(3) 0.005(3) -0.003(4)
C22 0.033(5) 0.023(4) 0.051(5) -0.004(4) 0.009(4) -0.001(4)
Cl1 0.0595(19) 0.097(3) 0.0613(18) 0.0067(17) 0.0022(14) -0.0261(18)
C23 0.042(8) 0.033(7) 0.049(8) 0.000 0.015(6) 0.000

loop_
_atom_type_symbol
_atom_type_description
_atom_type_scat_dispersion_real
_atom_type_scat_dispersion_imag
_atom_type_scat_source
C C 0.0033 0.0016 'International Tables Vol C Tables 4.2.6.8 and 6.1.1.4'
H H 0.0000 0.0000 'International Tables Vol C Tables 4.2.6.8 and 6.1.1.4'
Cl Cl 0.1484 0.1585 'International Tables Vol C Tables 4.2.6.8 and 6.1.1.4'
Co Co 0.3494 0.9721 'International Tables Vol C Tables 4.2.6.8 and 6.1.1.4'
N N 0.0061 0.0033 'International Tables Vol C Tables 4.2.6.8 and 6.1.1.4'
O O 0.0106 0.0060 'International Tables Vol C Tables 4.2.6.8 and 6.1.1.4'

loop_
_geom_angle_atom_site_label_1
_geom_angle_atom_site_label_2
_geom_angle_atom_site_label_3
_geom_angle
_geom_angle_site_symmetry_1
_geom_angle_site_symmetry_3
_geom_angle_publ_flag
O1 Co1 O4 87.8(3) . . ?
O1 Co1 O6 88.8(3) . . ?
O1 Co1 N2 84.9(3) . . ?
O3 Co1 O1 174.6(3) . . ?
O3 Co1 O4 96.1(3) . . ?
O3 Co1 O6 87.4(3) . . ?
O3 Co1 N2 98.9(3) . . ?
O4 Co1 O6 175.9(3) . . ?
O4 Co1 N2 86.2(3) . . ?
O5 Co1 O1 87.5(3) . . ?
O5 Co1 O3 89.2(3) . . ?
O5 Co1 O4 86.4(3) . . ?
O5 Co1 O6 95.8(3) . . ?
O5 Co1 N2 169.5(3) . . ?
O6 Co1 N2 91.2(3) . . ?
N1 O1 Co1 111.0(4) . . ?
C14 O3 Co1 123.5(5) . . ?
C16 O4 Co1 123.8(5) . . ?
C19 O5 Co1 124.1(6) . . ?
C21 O6 Co1 124.3(5) . . ?
O1 N1 C1 118.4(7) . . ?
O1 N1 C5 118.9(7) . . ?
C1 N1 C5 122.7(7) . . ?
C5 N2 Co1 109.4(5) . . ?
C5 N2 C6 116.7(7) . . ?
C6 N2 Co1 127.2(6) . . ?
N1 C1 H1 119.1 . . ?
C2 C1 N1 121.8(8) . . ?
C2 C1 H1 119.1 . . ?
C1 C2 H2 121.2 . . ?
C1 C2 C3 117.6(8) . . ?
C3 C2 H2 121.2 . . ?
C2 C3 H3 119.3 . . ?
C4 C3 C2 121.4(9) . . ?
C4 C3 H3 119.3 . . ?
C3 C4 H4 120.3 . . ?
C3 C4 C5 119.3(8) . . ?
C5 C4 H4 120.3 . . ?
N1 C5 N2 114.8(7) . . ?
N1 C5 C4 117.1(7) . . ?
N2 C5 C4 127.7(7) . . ?
O2 C6 N2 124.9(8) . . ?
O2 C6 C7 119.9(7) . . ?
N2 C6 C7 115.1(7) . . ?
C8 C7 C6 122.7(7) . . ?
C8 C7 C12 119.2(8) . . ?
C12 C7 C6 117.8(8) . . ?
C7 C8 H8 119.8 . . ?
C9 C8 C7 120.3(9) . . ?
C9 C8 H8 119.8 . . ?
C8 C9 H9 119.9 . . ?
C10 C9 C8 120.2(10) . . ?
C10 C9 H9 119.9 . . ?
C9 C10 H10 119.8 . . ?
C9 C10 C11 120.4(9) . . ?
C11 C10 H10 119.8 . . ?
C10 C11 H11 120.1 . . ?
C10 C11 C12 119.8(10) . . ?
C12 C11 H11 120.1 . . ?
C7 C12 H12 120.0 . . ?
C11 C12 C7 120.1(10) . . ?
C11 C12 H12 120.0 . . ?
H13A C13 H13B 109.5 . . ?
H13A C13 H13C 109.5 . . ?
H13B C13 H13C 109.5 . . ?
C14 C13 H13A 109.5 . . ?
C14 C13 H13B 109.5 . . ?
C14 C13 H13C 109.5 . . ?
O3 C14 C13 115.1(7) . . ?
O3 C14 C15 125.1(8) . . ?
C15 C14 C13 119.8(7) . . ?
C14 C15 H15 117.7 . . ?
C14 C15 C16 124.6(8) . . ?
C16 C15 H15 117.7 . . ?
O4 C16 C15 125.4(8) . . ?
O4 C16 C17 114.9(7) . . ?
C15 C16 C17 119.7(7) . . ?
C16 C17 H17A 109.5 . . ?
C16 C17 H17B 109.5 . . ?
C16 C17 H17C 109.5 . . ?
H17A C17 H17B 109.5 . . ?
H17A C17 H17C 109.5 . . ?
H17B C17 H17C 109.5 . . ?
H18A C18 H18B 109.5 . . ?
H18A C18 H18C 109.5 . . ?
H18B C18 H18C 109.5 . . ?
C19 C18 H18A 109.5 . . ?
C19 C18 H18B 109.5 . . ?
C19 C18 H18C 109.5 . . ?
O5 C19 C18 116.7(8) . . ?
O5 C19 C20 126.9(8) . . ?
C20 C19 C18 116.4(8) . . ?
C19 C20 H20 118.5 . . ?
C21 C20 C19 123.0(8) . . ?
C21 C20 H20 118.5 . . ?
O6 C21 C20 125.0(8) . . ?
O6 C21 C22 115.9(8) . . ?
C20 C21 C22 119.1(8) . . ?
C21 C22 H22A 109.5 . . ?
C21 C22 H22B 109.5 . . ?
C21 C22 H22C 109.5 . . ?
H22A C22 H22B 109.5 . . ?
H22A C22 H22C 109.5 . . ?
H22B C22 H22C 109.5 . . ?
Cl1 C23 Cl1 110.6(8) . 2_655 ?
Cl1 C23 H23A 109.5 . . ?
Cl1 C23 H23A 109.5 2_655 . ?
Cl1 C23 H23B 109.5 . . ?
Cl1 C23 H23B 109.5 2_655 . ?
H23A C23 H23B 108.1 . . ?

loop_
_geom_bond_atom_site_label_1
_geom_bond_atom_site_label_2
_geom_bond_distance
_geom_bond_site_symmetry_2
_geom_bond_publ_flag
Co1 O1 1.897(7) . ?
Co1 O3 1.891(7) . ?
Co1 O4 1.901(6) . ?
Co1 O5 1.875(6) . ?
Co1 O6 1.905(6) . ?
Co1 N2 1.960(7) . ?
O1 N1 1.349(9) . ?
O2 C6 1.208(10) . ?
O3 C14 1.285(9) . ?
O4 C16 1.263(10) . ?
O5 C19 1.244(9) . ?
O6 C21 1.269(10) . ?
N1 C1 1.364(11) . ?
N1 C5 1.365(10) . ?
N2 C5 1.384(11) . ?
N2 C6 1.396(10) . ?
C1 H1 0.9500 . ?
C1 C2 1.347(13) . ?
C2 H2 0.9500 . ?
C2 C3 1.415(12) . ?
C3 H3 0.9500 . ?
C3 C4 1.376(13) . ?
C4 H4 0.9500 . ?
C4 C5 1.427(11) . ?
C6 C7 1.520(12) . ?
C7 C8 1.393(12) . ?
C7 C12 1.396(12) . ?
C8 H8 0.9500 . ?
C8 C9 1.385(12) . ?
C9 H9 0.9500 . ?
C9 C10 1.378(15) . ?
C10 H10 0.9500 . ?
C10 C11 1.386(17) . ?
C11 H11 0.9500 . ?
C11 C12 1.393(14) . ?
C12 H12 0.9500 . ?
C13 H13A 0.9800 . ?
C13 H13B 0.9800 . ?
C13 H13C 0.9800 . ?
C13 C14 1.513(12) . ?
C14 C15 1.401(11) . ?
C15 H15 0.9500 . ?
C15 C16 1.404(12) . ?
C16 C17 1.512(11) . ?
C17 H17A 0.9800 . ?
C17 H17B 0.9800 . ?
C17 H17C 0.9800 . ?
C18 H18A 0.9800 . ?
C18 H18B 0.9800 . ?
C18 H18C 0.9800 . ?
C18 C19 1.521(12) . ?
C19 C20 1.419(12) . ?
C20 H20 0.9500 . ?
C20 C21 1.401(12) . ?
C21 C22 1.512(11) . ?
C22 H22A 0.9800 . ?
C22 H22B 0.9800 . ?
C22 H22C 0.9800 . ?
Cl1 C23 1.755(8) . ?
C23 H23A 0.9900 . ?
C23 H23B 0.9900 . ?
